data_7021702
loop_
_publ_author_name
'Smole\'nski, Piotr'
'Kirillova, Marina V.'
'Guedes da Silva, M F\'atima C'
'Pombeiro, Armando J. L.'

_publ_section_title
;
 Isomerisation and controlled condensation in an aqueous medium of allyl
 alcohol catalysed by new water-soluble rhodium complexes with
 1,3,5-triaza-7-phosphaadamantane (PTA).
;
_journal_issue 30
_journal_name_full 'Dalton transactions (Cambridge, England : 2003)'
_journal_page_first 10867
_journal_page_last 10874
_journal_paper_doi 10.1039/c3dt50992c
_journal_volume 42
_journal_year 2013
_chemical_formula_moiety 'C24 H48 Cl3 N12 P4 Rh'
_chemical_formula_sum 'C24 H48 Cl3 N12 P4 Rh'
_chemical_formula_weight 837.88
_chemical_name_systematic
;
?
;
_space_group_IT_number 15
_symmetry_cell_setting monoclinic
_symmetry_space_group_name_Hall '-C 2yc'
_symmetry_space_group_name_H-M 'C 1 2/c 1'
_atom_sites_solution_hydrogens geom
_atom_sites_solution_primary direct
_atom_sites_solution_secondary difmap
_audit_creation_method SHELXL-97
_cell_angle_alpha 90.00
_cell_angle_beta 108.5830(10)
_cell_angle_gamma 90.00
_cell_formula_units_Z 8
_cell_length_a 27.2415(10)
_cell_length_b 11.3351(5)
_cell_length_c 25.7238(11)
_cell_measurement_reflns_used 6354
_cell_measurement_temperature 293(2)
_cell_measurement_theta_max 26.74
_cell_measurement_theta_min 2.23
_cell_volume 7529.0(5)
_computing_cell_refinement 'Bruker SMART'
_computing_data_collection 'Bruker SMART'
_computing_data_reduction 'Bruker SAINT'
_computing_structure_refinement 'SHELXL-97 (Sheldrick, 1997)'
_diffrn_ambient_temperature 293(2)
_diffrn_measured_fraction_theta_full 0.984
_diffrn_measured_fraction_theta_max 0.984
_diffrn_measurement_device_type 'CCD area detector'
_diffrn_measurement_method 'phi and omega scans'
_diffrn_radiation_monochromator graphite
_diffrn_radiation_source 'fine-focus sealed tube'
_diffrn_radiation_type MoK\a
_diffrn_radiation_wavelength 0.71069
_diffrn_reflns_av_R_equivalents 0.0540
_diffrn_reflns_av_sigmaI/netI 0.0609
_diffrn_reflns_limit_h_max 28
_diffrn_reflns_limit_h_min -34
_diffrn_reflns_limit_k_max 14
_diffrn_reflns_limit_k_min -13
_diffrn_reflns_limit_l_max 32
_diffrn_reflns_limit_l_min -32
_diffrn_reflns_number 30989
_diffrn_reflns_theta_full 27.13
_diffrn_reflns_theta_max 27.13
_diffrn_reflns_theta_min 1.67
_exptl_absorpt_coefficient_mu 0.872
_exptl_absorpt_correction_T_max 0.9495
_exptl_absorpt_correction_T_min 0.8877
_exptl_absorpt_correction_type multi-scan
_exptl_absorpt_process_details sadabs
_exptl_crystal_colour yellow
_exptl_crystal_density_diffrn 1.478
_exptl_crystal_density_method 'not measured'
_exptl_crystal_description prism
_exptl_crystal_F_000 3456
_exptl_crystal_size_max 0.14
_exptl_crystal_size_mid 0.08
_exptl_crystal_size_min 0.06
_platon_squeeze_details
;
;
_refine_diff_density_max 0.750
_refine_diff_density_min -0.378
_refine_diff_density_rms 0.087
_refine_ls_extinction_method none
_refine_ls_goodness_of_fit_ref 0.965
_refine_ls_hydrogen_treatment none
_refine_ls_matrix_type full
_refine_ls_number_parameters 397
_refine_ls_number_reflns 8182
_refine_ls_number_restraints 0
_refine_ls_restrained_S_all 0.965
_refine_ls_R_factor_all 0.0636
_refine_ls_R_factor_gt 0.0390
_refine_ls_shift/su_max 0.003
_refine_ls_shift/su_mean 0.000
_refine_ls_structure_factor_coef Fsqd
_refine_ls_weighting_details 'calc w=1/[\s^2^(Fo^2^)+(0.0472P)^2^+0.0000P] where P=(Fo^2^+2Fc^2^)/3'
_refine_ls_weighting_scheme calc
_refine_ls_wR_factor_gt 0.0885
_refine_ls_wR_factor_ref 0.0951
_reflns_number_gt 5810
_reflns_number_total 8182
_reflns_threshold_expression >2sigma(I)
_cod_data_source_file c3dt50992c.txt
_cod_data_source_block Compound2
_cod_depositor_comments
;
The following automatic conversions were performed:

'_symmetry_cell_setting' value 'Monoclinic' changed to 'monoclinic'
according to /home/saulius/struct/CIF-dictionaries/cif_core.dic
dictionary named 'cif_core.dic' version 2.4.2 from 2011-04-26.

Automatic conversion script
Id: cif_fix_values 1891 2012-01-12 08:04:46Z andrius 
;
_cod_original_sg_symbol_Hall -C2yc
_cod_original_sg_symbol_H-M C2/c
_cod_database_code 7021702

loop_
_symmetry_equiv_pos_as_xyz
'x, y, z'
'-x, y, -z+1/2'
'x+1/2, y+1/2, z'
'-x+1/2, y+1/2, -z+1/2'
'-x, -y, -z'
'x, -y, z-1/2'
'-x+1/2, -y+1/2, -z'
'x+1/2, -y+1/2, z-1/2'

loop_
_atom_site_label
_atom_site_type_symbol
_atom_site_fract_x
_atom_site_fract_y
_atom_site_fract_z
_atom_site_U_iso_or_equiv
_atom_site_adp_type
_atom_site_occupancy
_atom_site_symmetry_multiplicity
_atom_site_calc_flag
_atom_site_refinement_flags
C11 C 0.66618(15) -0.0498(3) 0.53767(14) 0.0373(9) Uani 1 1 d .
H11A H 0.6305 -0.0493 0.5139 0.045 Uiso 1 1 calc R
H11B H 0.6857 0.0029 0.5220 0.045 Uiso 1 1 calc R
C12 C 0.73738(14) -0.0336(3) 0.64219(16) 0.0384(9) Uani 1 1 d .
H12A H 0.7597 0.0183 0.6298 0.046 Uiso 1 1 calc R
H12B H 0.7448 -0.0210 0.6812 0.046 Uiso 1 1 calc R
C13 C 0.63753(15) -0.1221(3) 0.62739(15) 0.0369(9) Uani 1 1 d .
H13A H 0.6405 -0.1143 0.6658 0.044 Uiso 1 1 calc R
H13B H 0.6010 -0.1230 0.6063 0.044 Uiso 1 1 calc R
C14 C 0.71690(15) -0.2381(3) 0.65087(16) 0.0438(10) Uani 1 1 d .
H14A H 0.7206 -0.2215 0.6889 0.053 Uiso 1 1 calc R
H14B H 0.7296 -0.3175 0.6492 0.053 Uiso 1 1 calc R
C15 C 0.65652(16) -0.2512(3) 0.56055(15) 0.0426(10) Uani 1 1 d .
H15A H 0.6670 -0.3310 0.5555 0.051 Uiso 1 1 calc R
H15B H 0.6203 -0.2428 0.5389 0.051 Uiso 1 1 calc R
C16 C 0.74124(15) -0.1771(3) 0.57437(17) 0.0444(10) Uani 1 1 d .
H16A H 0.7613 -0.1200 0.5616 0.053 Uiso 1 1 calc R
H16B H 0.7543 -0.2550 0.5702 0.053 Uiso 1 1 calc R
C21 C 0.77085(13) 0.2787(3) 0.67894(13) 0.0326(8) Uani 1 1 d .
H21A H 0.7628 0.3110 0.7102 0.039 Uiso 1 1 calc R
H21B H 0.7812 0.1971 0.6871 0.039 Uiso 1 1 calc R
C22 C 0.74275(13) 0.2440(3) 0.56508(14) 0.0317(8) Uani 1 1 d .
H22A H 0.7517 0.1609 0.5684 0.038 Uiso 1 1 calc R
H22B H 0.7181 0.2571 0.5289 0.038 Uiso 1 1 calc R
C23 C 0.70926(14) 0.4438(3) 0.60466(14) 0.0330(8) Uani 1 1 d .
H23A H 0.6847 0.4591 0.5686 0.040 Uiso 1 1 calc R
H23B H 0.6970 0.4837 0.6315 0.040 Uiso 1 1 calc R
C24 C 0.79962(15) 0.4689(3) 0.66031(14) 0.0411(9) Uani 1 1 d .
H24A H 0.8306 0.5128 0.6619 0.049 Uiso 1 1 calc R
H24B H 0.7872 0.4983 0.6893 0.049 Uiso 1 1 calc R
C25 C 0.82802(14) 0.2958(4) 0.62492(15) 0.0412(9) Uani 1 1 d .
H25A H 0.8603 0.3319 0.6250 0.049 Uiso 1 1 calc R
H25B H 0.8341 0.2118 0.6307 0.049 Uiso 1 1 calc R
C26 C 0.77748(15) 0.4403(3) 0.56412(15) 0.0406(9) Uani 1 1 d .
H26A H 0.8082 0.4821 0.5630 0.049 Uiso 1 1 calc R
H26B H 0.7508 0.4520 0.5291 0.049 Uiso 1 1 calc R
C31 C 0.60762(14) 0.2066(3) 0.47878(13) 0.0361(9) Uani 1 1 d .
H31A H 0.6348 0.2620 0.4789 0.043 Uiso 1 1 calc R
H31B H 0.6218 0.1276 0.4807 0.043 Uiso 1 1 calc R
C32 C 0.55688(16) 0.3800(3) 0.51772(14) 0.0423(10) Uani 1 1 d .
H32A H 0.5385 0.4051 0.5425 0.051 Uiso 1 1 calc R
H32B H 0.5837 0.4376 0.5195 0.051 Uiso 1 1 calc R
C33 C 0.52684(14) 0.1454(3) 0.52035(14) 0.0390(9) Uani 1 1 d .
H33A H 0.5355 0.0621 0.5241 0.047 Uiso 1 1 calc R
H33B H 0.5075 0.1635 0.5452 0.047 Uiso 1 1 calc R
C34 C 0.52113(16) 0.1415(3) 0.42469(15) 0.0455(10) Uani 1 1 d .
H34A H 0.5339 0.0611 0.4308 0.055 Uiso 1 1 calc R
H34B H 0.4964 0.1453 0.3880 0.055 Uiso 1 1 calc R
C35 C 0.47893(14) 0.2933(4) 0.45772(16) 0.0453(10) Uani 1 1 d .
H35A H 0.4525 0.3034 0.4223 0.054 Uiso 1 1 calc R
H35B H 0.4635 0.3134 0.4857 0.054 Uiso 1 1 calc R
C36 C 0.54572(15) 0.3413(3) 0.42115(15) 0.0413(10) Uani 1 1 d .
H36A H 0.5747 0.3939 0.4246 0.050 Uiso 1 1 calc R
H36B H 0.5213 0.3514 0.3846 0.050 Uiso 1 1 calc R
C41 C 0.67269(13) 0.4302(3) 0.72900(14) 0.0323(8) Uani 1 1 d .
H41A H 0.6926 0.3716 0.7546 0.039 Uiso 1 1 calc R
H41B H 0.6956 0.4674 0.7118 0.039 Uiso 1 1 calc R
C42 C 0.58005(16) 0.3172(3) 0.72056(15) 0.0418(9) Uani 1 1 d .
H42A H 0.5466 0.2873 0.6983 0.050 Uiso 1 1 calc R
H42B H 0.5974 0.2552 0.7457 0.050 Uiso 1 1 calc R
C43 C 0.58279(15) 0.4892(3) 0.64339(14) 0.0383(9) Uani 1 1 d .
H43A H 0.6016 0.5294 0.6224 0.046 Uiso 1 1 calc R
H43B H 0.5494 0.4659 0.6183 0.046 Uiso 1 1 calc R
C44 C 0.54517(15) 0.5148(4) 0.71597(16) 0.0458(10) Uani 1 1 d .
H44A H 0.5134 0.4836 0.6906 0.055 Uiso 1 1 calc R
H44B H 0.5358 0.5745 0.7381 0.055 Uiso 1 1 calc R
C45 C 0.62425(14) 0.6114(3) 0.72248(15) 0.0372(9) Uani 1 1 d .
H45A H 0.6175 0.6746 0.7447 0.045 Uiso 1 1 calc R
H45B H 0.6451 0.6436 0.7015 0.045 Uiso 1 1 calc R
C46 C 0.62190(15) 0.4656(3) 0.78829(14) 0.0414(9) Uani 1 1 d .
H46A H 0.6149 0.5242 0.8125 0.050 Uiso 1 1 calc R
H46B H 0.6410 0.4017 0.8109 0.050 Uiso 1 1 calc R
N11 N 0.68700(12) -0.1692(3) 0.53990(13) 0.0384(7) Uani 1 1 d .
N12 N 0.74918(12) -0.1558(2) 0.63280(14) 0.0424(8) Uani 1 1 d .
N13 N 0.66158(12) -0.2344(2) 0.61887(12) 0.0377(7) Uani 1 1 d .
N21 N 0.81325(11) 0.3442(3) 0.67073(12) 0.0370(7) Uani 1 1 d .
N22 N 0.78940(11) 0.3142(3) 0.57133(11) 0.0339(7) Uani 1 1 d .
N23 N 0.76001(12) 0.4914(2) 0.60727(12) 0.0359(7) Uani 1 1 d .
N31 N 0.56442(11) 0.2196(3) 0.42741(11) 0.0378(7) Uani 1 1 d .
N32 N 0.52069(12) 0.3748(3) 0.46144(12) 0.0384(8) Uani 1 1 d .
N33 N 0.49436(12) 0.1691(3) 0.46413(12) 0.0403(8) Uani 1 1 d .
N41 N 0.65393(11) 0.5186(2) 0.75887(11) 0.0330(7) Uani 1 1 d .
N42 N 0.57243(13) 0.4194(3) 0.75192(13) 0.0427(8) Uani 1 1 d .
N43 N 0.57502(12) 0.5705(3) 0.68447(12) 0.0400(8) Uani 1 1 d .
P1 P 0.66904(3) 0.00515(7) 0.60625(3) 0.0272(2) Uani 1 1 d .
P2 P 0.71235(3) 0.28425(7) 0.61802(3) 0.02407(19) Uani 1 1 d .
P3 P 0.58712(3) 0.23311(7) 0.53978(3) 0.02505(19) Uani 1 1 d .
P4 P 0.61919(3) 0.35543(8) 0.67550(3) 0.0268(2) Uani 1 1 d .
Cl1 Cl 0.56880(3) 0.09262(8) 0.64405(4) 0.0363(2) Uani 1 1 d .
Cl2 Cl 0.68972(4) 0.13519(8) 0.72064(3) 0.0369(2) Uani 1 1 d .
Rh1 Rh 0.641123(10) 0.19208(2) 0.627796(10) 0.02253(8) Uani 1 1 d .
Cl10 Cl 0.66314(5) 0.49196(10) 0.45270(5) 0.0647(3) Uani 1 1 d .

loop_
_atom_site_aniso_label
_atom_site_aniso_U_11
_atom_site_aniso_U_22
_atom_site_aniso_U_33
_atom_site_aniso_U_23
_atom_site_aniso_U_13
_atom_site_aniso_U_12
C11 0.047(2) 0.033(2) 0.0338(19) 0.0016(16) 0.0154(17) 0.0047(17)
C12 0.034(2) 0.0210(18) 0.050(2) -0.0011(16) -0.0022(17) -0.0021(15)
C13 0.046(2) 0.0266(19) 0.041(2) 0.0012(16) 0.0174(18) -0.0039(16)
C14 0.053(3) 0.027(2) 0.043(2) 0.0065(17) 0.004(2) 0.0047(18)
C15 0.047(2) 0.032(2) 0.046(2) -0.0098(17) 0.0101(19) -0.0025(17)
C16 0.043(2) 0.030(2) 0.066(3) -0.0001(19) 0.025(2) 0.0035(17)
C21 0.0334(19) 0.035(2) 0.0278(17) -0.0004(15) 0.0073(15) -0.0041(15)
C22 0.0306(19) 0.033(2) 0.0316(18) -0.0062(15) 0.0107(15) -0.0013(15)
C23 0.040(2) 0.0272(19) 0.0342(19) 0.0026(15) 0.0149(16) 0.0028(16)
C24 0.045(2) 0.045(2) 0.035(2) -0.0146(17) 0.0171(18) -0.0221(18)
C25 0.0254(19) 0.054(2) 0.045(2) -0.0069(19) 0.0119(17) -0.0040(17)
C26 0.040(2) 0.048(2) 0.040(2) 0.0010(18) 0.0211(18) -0.0127(18)
C31 0.033(2) 0.045(2) 0.0288(18) 0.0052(16) 0.0089(15) 0.0075(17)
C32 0.050(2) 0.033(2) 0.033(2) -0.0008(16) -0.0009(18) 0.0042(18)
C33 0.034(2) 0.045(2) 0.0305(19) 0.0066(16) -0.0012(16) -0.0123(17)
C34 0.056(3) 0.040(2) 0.031(2) -0.0036(17) -0.0004(19) -0.0083(19)
C35 0.029(2) 0.061(3) 0.040(2) 0.0088(19) 0.0035(17) 0.0045(19)
C36 0.040(2) 0.044(2) 0.0314(19) 0.0151(16) -0.0009(17) -0.0057(17)
C41 0.0293(19) 0.037(2) 0.0293(18) -0.0024(15) 0.0078(15) 0.0012(15)
C42 0.046(2) 0.046(2) 0.041(2) -0.0065(18) 0.0236(18) -0.0137(19)
C43 0.042(2) 0.040(2) 0.0292(18) -0.0038(16) 0.0065(17) 0.0117(17)
C44 0.031(2) 0.062(3) 0.048(2) -0.018(2) 0.0175(19) 0.0032(19)
C45 0.045(2) 0.030(2) 0.039(2) -0.0065(16) 0.0162(18) 0.0007(17)
C46 0.053(3) 0.046(2) 0.0267(18) -0.0061(16) 0.0154(18) -0.0012(19)
N11 0.044(2) 0.0312(17) 0.0424(18) -0.0015(14) 0.0177(15) 0.0021(14)
N12 0.0371(19) 0.0248(16) 0.055(2) -0.0003(14) 0.0001(16) 0.0047(13)
N13 0.0452(19) 0.0241(15) 0.0438(18) 0.0010(13) 0.0145(15) -0.0032(14)
N21 0.0294(17) 0.048(2) 0.0326(16) -0.0046(14) 0.0083(14) -0.0093(14)
N22 0.0303(16) 0.0443(18) 0.0298(15) -0.0109(14) 0.0136(13) -0.0070(14)
N23 0.0447(19) 0.0300(16) 0.0391(17) -0.0045(13) 0.0219(15) -0.0096(13)
N31 0.0356(18) 0.051(2) 0.0243(14) 0.0035(14) 0.0061(13) 0.0070(15)
N32 0.0342(18) 0.0365(18) 0.0369(17) 0.0045(14) 0.0007(14) 0.0064(14)
N33 0.0335(18) 0.048(2) 0.0299(16) 0.0051(14) -0.0033(14) -0.0149(14)
N41 0.0351(17) 0.0346(17) 0.0289(15) -0.0050(13) 0.0098(13) -0.0011(13)
N42 0.046(2) 0.052(2) 0.0390(17) -0.0075(16) 0.0258(15) -0.0038(16)
N43 0.0415(19) 0.0434(19) 0.0342(16) -0.0043(14) 0.0108(15) 0.0140(15)
P1 0.0292(5) 0.0223(4) 0.0274(4) 0.0026(3) 0.0051(4) -0.0014(4)
P2 0.0264(4) 0.0216(4) 0.0237(4) -0.0009(3) 0.0072(4) -0.0012(3)
P3 0.0252(5) 0.0247(4) 0.0223(4) 0.0019(3) 0.0033(4) -0.0017(3)
P4 0.0266(5) 0.0298(5) 0.0236(4) -0.0009(3) 0.0075(4) -0.0005(4)
Cl1 0.0359(5) 0.0372(5) 0.0375(5) 0.0015(4) 0.0140(4) -0.0098(4)
Cl2 0.0441(5) 0.0381(5) 0.0238(4) 0.0081(4) 0.0041(4) 0.0009(4)
Rh1 0.02403(14) 0.02143(13) 0.02049(12) 0.00263(10) 0.00478(10) -0.00106(11)
Cl10 0.0526(7) 0.0630(7) 0.0718(8) 0.0156(6) 0.0105(6) -0.0148(5)

loop_
_atom_type_symbol
_atom_type_description
_atom_type_scat_dispersion_real
_atom_type_scat_dispersion_imag
_atom_type_scat_source
C C 0.0033 0.0016 'International Tables Vol C Tables 4.2.6.8 and 6.1.1.4'
H H 0.0000 0.0000 'International Tables Vol C Tables 4.2.6.8 and 6.1.1.4'
N N 0.0061 0.0033 'International Tables Vol C Tables 4.2.6.8 and 6.1.1.4'
P P 0.1023 0.0942 'International Tables Vol C Tables 4.2.6.8 and 6.1.1.4'
Cl Cl 0.1484 0.1585 'International Tables Vol C Tables 4.2.6.8 and 6.1.1.4'
Rh Rh -1.1178 0.9187 'International Tables Vol C Tables 4.2.6.8 and 6.1.1.4'

loop_
_geom_angle_atom_site_label_1
_geom_angle_atom_site_label_2
_geom_angle_atom_site_label_3
_geom_angle
N11 C11 P1 112.1(2)
N11 C11 H11A 109.2
P1 C11 H11A 109.2
N11 C11 H11B 109.2
P1 C11 H11B 109.2
H11A C11 H11B 107.9
N12 C12 P1 112.5(2)
N12 C12 H12A 109.1
P1 C12 H12A 109.1
N12 C12 H12B 109.1
P1 C12 H12B 109.1
H12A C12 H12B 107.8
N13 C13 P1 111.0(3)
N13 C13 H13A 109.4
P1 C13 H13A 109.4
N13 C13 H13B 109.4
P1 C13 H13B 109.4
H13A C13 H13B 108.0
N12 C14 N13 114.8(3)
N12 C14 H14A 108.6
N13 C14 H14A 108.6
N12 C14 H14B 108.6
N13 C14 H14B 108.6
H14A C14 H14B 107.6
N11 C15 N13 114.2(3)
N11 C15 H15A 108.7
N13 C15 H15A 108.7
N11 C15 H15B 108.7
N13 C15 H15B 108.7
H15A C15 H15B 107.6
N11 C16 N12 113.6(3)
N11 C16 H16A 108.8
N12 C16 H16A 108.8
N11 C16 H16B 108.8
N12 C16 H16B 108.8
H16A C16 H16B 107.7
N21 C21 P2 111.9(2)
N21 C21 H21A 109.2
P2 C21 H21A 109.2
N21 C21 H21B 109.2
P2 C21 H21B 109.2
H21A C21 H21B 107.9
N22 C22 P2 111.1(2)
N22 C22 H22A 109.4
P2 C22 H22A 109.4
N22 C22 H22B 109.4
P2 C22 H22B 109.4
H22A C22 H22B 108.0
N23 C23 P2 111.6(2)
N23 C23 H23A 109.3
P2 C23 H23A 109.3
N23 C23 H23B 109.3
P2 C23 H23B 109.3
H23A C23 H23B 108.0
N21 C24 N23 114.0(3)
N21 C24 H24A 108.7
N23 C24 H24A 108.7
N21 C24 H24B 108.7
N23 C24 H24B 108.7
H24A C24 H24B 107.6
N22 C25 N21 114.0(3)
N22 C25 H25A 108.8
N21 C25 H25A 108.8
N22 C25 H25B 108.8
N21 C25 H25B 108.8
H25A C25 H25B 107.7
N23 C26 N22 113.9(3)
N23 C26 H26A 108.8
N22 C26 H26A 108.8
N23 C26 H26B 108.8
N22 C26 H26B 108.8
H26A C26 H26B 107.7
N31 C31 P3 112.0(2)
N31 C31 H31A 109.2
P3 C31 H31A 109.2
N31 C31 H31B 109.2
P3 C31 H31B 109.2
H31A C31 H31B 107.9
N32 C32 P3 110.9(2)
N32 C32 H32A 109.5
P3 C32 H32A 109.5
N32 C32 H32B 109.5
P3 C32 H32B 109.5
H32A C32 H32B 108.0
N33 C33 P3 112.0(2)
N33 C33 H33A 109.2
P3 C33 H33A 109.2
N33 C33 H33B 109.2
P3 C33 H33B 109.2
H33A C33 H33B 107.9
N31 C34 N33 114.3(3)
N31 C34 H34A 108.7
N33 C34 H34A 108.7
N31 C34 H34B 108.7
N33 C34 H34B 108.7
H34A C34 H34B 107.6
N32 C35 N33 114.6(3)
N32 C35 H35A 108.6
N33 C35 H35A 108.6
N32 C35 H35B 108.6
N33 C35 H35B 108.6
H35A C35 H35B 107.6
N32 C36 N31 113.1(3)
N32 C36 H36A 109.0
N31 C36 H36A 109.0
N32 C36 H36B 109.0
N31 C36 H36B 109.0
H36A C36 H36B 107.8
N41 C41 P4 112.4(2)
N41 C41 H41A 109.1
P4 C41 H41A 109.1
N41 C41 H41B 109.1
P4 C41 H41B 109.1
H41A C41 H41B 107.9
N42 C42 P4 111.6(2)
N42 C42 H42A 109.3
P4 C42 H42A 109.3
N42 C42 H42B 109.3
P4 C42 H42B 109.3
H42A C42 H42B 108.0
N43 C43 P4 111.8(2)
N43 C43 H43A 109.2
P4 C43 H43A 109.2
N43 C43 H43B 109.2
P4 C43 H43B 109.2
H43A C43 H43B 107.9
N43 C44 N42 114.2(3)
N43 C44 H44A 108.7
N42 C44 H44A 108.7
N43 C44 H44B 108.7
N42 C44 H44B 108.7
H44A C44 H44B 107.6
N43 C45 N41 113.6(3)
N43 C45 H45A 108.8
N41 C45 H45A 108.8
N43 C45 H45B 108.8
N41 C45 H45B 108.8
H45A C45 H45B 107.7
N41 C46 N42 113.3(3)
N41 C46 H46A 108.9
N42 C46 H46A 108.9
N41 C46 H46B 108.9
N42 C46 H46B 108.9
H46A C46 H46B 107.7
C15 N11 C11 110.3(3)
C15 N11 C16 108.8(3)
C11 N11 C16 112.6(3)
C14 N12 C12 111.6(3)
C14 N12 C16 108.3(3)
C12 N12 C16 110.9(3)
C14 N13 C15 108.2(3)
C14 N13 C13 111.4(3)
C15 N13 C13 111.1(3)
C21 N21 C24 110.8(3)
C21 N21 C25 111.2(3)
C24 N21 C25 109.4(3)
C25 N22 C22 111.4(3)
C25 N22 C26 108.9(3)
C22 N22 C26 111.5(3)
C26 N23 C23 110.5(3)
C26 N23 C24 108.4(3)
C23 N23 C24 112.4(3)
C34 N31 C36 108.6(3)
C34 N31 C31 112.7(3)
C36 N31 C31 110.2(3)
C35 N32 C36 108.8(3)
C35 N32 C32 110.9(3)
C36 N32 C32 113.0(3)
C33 N33 C34 111.7(3)
C33 N33 C35 110.5(3)
C34 N33 C35 108.5(3)
C41 N41 C46 111.1(3)
C41 N41 C45 111.9(3)
C46 N41 C45 109.2(3)
C44 N42 C42 111.7(3)
C44 N42 C46 108.5(3)
C42 N42 C46 111.7(3)
C45 N43 C44 108.7(3)
C45 N43 C43 111.7(3)
C44 N43 C43 111.2(3)
C13 P1 C12 98.94(17)
C13 P1 C11 97.80(17)
C12 P1 C11 97.28(18)
C13 P1 Rh1 114.50(12)
C12 P1 Rh1 116.21(11)
C11 P1 Rh1 127.13(12)
C23 P2 C21 99.67(16)
C23 P2 C22 96.26(16)
C21 P2 C22 98.49(16)
C23 P2 Rh1 118.70(12)
C21 P2 Rh1 115.10(11)
C22 P2 Rh1 123.99(11)
C33 P3 C31 99.55(17)
C33 P3 C32 97.47(18)
C31 P3 C32 96.34(17)
C33 P3 Rh1 112.86(11)
C31 P3 Rh1 121.75(11)
C32 P3 Rh1 123.87(11)
C43 P4 C41 97.99(16)
C43 P4 C42 97.86(19)
C41 P4 C42 96.60(17)
C43 P4 Rh1 126.00(11)
C41 P4 Rh1 117.77(11)
C42 P4 Rh1 115.11(12)
P2 Rh1 P3 95.59(3)
P2 Rh1 P1 92.06(3)
P3 Rh1 P1 95.83(3)
P2 Rh1 P4 93.55(3)
P3 Rh1 P4 99.24(3)
P1 Rh1 P4 163.31(3)
P2 Rh1 Cl1 176.45(3)
P3 Rh1 Cl1 87.94(3)
P1 Rh1 Cl1 87.91(3)
P4 Rh1 Cl1 85.53(3)
P2 Rh1 Cl2 90.79(3)
P3 Rh1 Cl2 173.55(3)
P1 Rh1 Cl2 82.96(3)
P4 Rh1 Cl2 81.25(3)
Cl1 Rh1 Cl2 85.69(3)

loop_
_geom_bond_atom_site_label_1
_geom_bond_atom_site_label_2
_geom_bond_distance
C11 N11 1.462(4)
C11 P1 1.849(4)
C11 H11A 0.9700
C11 H11B 0.9700
C12 N12 1.459(4)
C12 P1 1.849(4)
C12 H12A 0.9700
C12 H12B 0.9700
C13 N13 1.480(5)
C13 P1 1.847(3)
C13 H13A 0.9700
C13 H13B 0.9700
C14 N12 1.456(5)
C14 N13 1.470(5)
C14 H14A 0.9700
C14 H14B 0.9700
C15 N11 1.455(5)
C15 N13 1.474(5)
C15 H15A 0.9700
C15 H15B 0.9700
C16 N11 1.464(5)
C16 N12 1.469(5)
C16 H16A 0.9700
C16 H16B 0.9700
C21 N21 1.444(4)
C21 P2 1.846(3)
C21 H21A 0.9700
C21 H21B 0.9700
C22 N22 1.464(4)
C22 P2 1.862(3)
C22 H22A 0.9700
C22 H22B 0.9700
C23 N23 1.466(4)
C23 P2 1.838(3)
C23 H23A 0.9700
C23 H23B 0.9700
C24 N21 1.464(5)
C24 N23 1.467(5)
C24 H24A 0.9700
C24 H24B 0.9700
C25 N22 1.458(4)
C25 N21 1.467(5)
C25 H25A 0.9700
C25 H25B 0.9700
C26 N23 1.460(4)
C26 N22 1.464(5)
C26 H26A 0.9700
C26 H26B 0.9700
C31 N31 1.470(4)
C31 P3 1.850(4)
C31 H31A 0.9700
C31 H31B 0.9700
C32 N32 1.470(4)
C32 P3 1.864(4)
C32 H32A 0.9700
C32 H32B 0.9700
C33 N33 1.460(4)
C33 P3 1.847(3)
C33 H33A 0.9700
C33 H33B 0.9700
C34 N31 1.458(5)
C34 N33 1.460(5)
C34 H34A 0.9700
C34 H34B 0.9700
C35 N32 1.445(5)
C35 N33 1.464(5)
C35 H35A 0.9700
C35 H35B 0.9700
C36 N32 1.461(5)
C36 N31 1.462(5)
C36 H36A 0.9700
C36 H36B 0.9700
C41 N41 1.452(4)
C41 P4 1.859(3)
C41 H41A 0.9700
C41 H41B 0.9700
C42 N42 1.464(5)
C42 P4 1.859(4)
C42 H42A 0.9700
C42 H42B 0.9700
C43 N43 1.468(4)
C43 P4 1.855(3)
C43 H43A 0.9700
C43 H43B 0.9700
C44 N43 1.462(5)
C44 N42 1.462(5)
C44 H44A 0.9700
C44 H44B 0.9700
C45 N43 1.461(5)
C45 N41 1.468(4)
C45 H45A 0.9700
C45 H45B 0.9700
C46 N41 1.455(5)
C46 N42 1.470(5)
C46 H46A 0.9700
C46 H46B 0.9700
P1 Rh1 2.3756(9)
P2 Rh1 2.2872(9)
P3 Rh1 2.3204(8)
P4 Rh1 2.3997(9)
Cl1 Rh1 2.4192(9)
Cl2 Rh1 2.4200(8)

loop_
_platon_squeeze_void_nr
_platon_squeeze_void_average_x
_platon_squeeze_void_average_y
_platon_squeeze_void_average_z
_platon_squeeze_void_volume
_platon_squeeze_void_count_electrons
1 0.500 -0.090 0.250 344.0 52.2
2 0.500 0.089 0.750 344.0 51.9
3 0.000 0.410 0.250 344.0 52.2
4 0.000 0.589 0.750 344.0 51.9
